data_2008925
loop_
_publ_author_name
'Fleischer, Holger'
'Schollmeyer, Dieter'

_publ_section_title
;
 Triphenylselenonium iodide
;
_journal_issue 9
_journal_name_full 'Acta Crystallographica Section C'
_journal_page_first 1572
_journal_page_last 1573
_journal_paper_doi 10.1107/S0108270199008033
_journal_volume 55
_journal_year 1999
_chemical_formula_moiety 'C18 H15 Se 1+, I 1-'
_chemical_formula_sum 'C18 H15 I Se'
_chemical_formula_weight 437.16
_chemical_name_systematic
;
 ?
;
_space_group_IT_number 14
_symmetry_cell_setting monoclinic
_symmetry_space_group_name_Hall '-P 2yn'
_symmetry_space_group_name_H-M 'P 1 21/n 1'
_audit_creation_method SHELXL-97
_cell_angle_alpha 90.00
_cell_angle_beta 98.230(10)
_cell_angle_gamma 90.00
_cell_formula_units_Z 4
_cell_length_a 13.327(3)
_cell_length_b 8.672(2)
_cell_length_c 14.382(3)
_cell_measurement_reflns_used 25
_cell_measurement_temperature 298(2)
_cell_measurement_theta_max 28
_cell_measurement_theta_min 25
_cell_volume 1645.0(6)
_computing_cell_refinement 'CAD-4 Software'
_computing_data_collection 'CAD-4 Software (Enraf-Nonius, 1989)'
_computing_data_reduction 'CORINC (Dr\"ager & Gattow, 1971)'
_computing_molecular_graphics 'ORTEPII (Johnson, 1976)'
_computing_structure_refinement 'SHELXL97 (Sheldrick, 1997)'
_computing_structure_solution 'SIR92 (Altomare et al., 1994)'
_diffrn_ambient_temperature 298(2)
_diffrn_measured_fraction_theta_full 1.000
_diffrn_measured_fraction_theta_max 1.000
_diffrn_measurement_device '\k-geometry diffractometer'
_diffrn_measurement_device_type 'Enraf-Nonius CAD-4'
_diffrn_measurement_method \w/2\q
_diffrn_radiation_monochromator graphite
_diffrn_radiation_type MoK\a
_diffrn_radiation_wavelength 0.71073
_diffrn_reflns_av_R_equivalents 0.058
_diffrn_reflns_av_sigmaI/netI 0.0382
_diffrn_reflns_limit_h_max 18
_diffrn_reflns_limit_h_min 0
_diffrn_reflns_limit_k_max 12
_diffrn_reflns_limit_k_min 0
_diffrn_reflns_limit_l_max 19
_diffrn_reflns_limit_l_min -20
_diffrn_reflns_number 4969
_diffrn_reflns_theta_full 29.95
_diffrn_reflns_theta_max 29.95
_diffrn_reflns_theta_min 1.95
_diffrn_standards_decay_% 8
_diffrn_standards_interval_time 60
_diffrn_standards_number 3
_exptl_absorpt_coefficient_mu 4.147
_exptl_absorpt_correction_T_max 0.53
_exptl_absorpt_correction_T_min 0.20
_exptl_absorpt_correction_type gaussian
_exptl_absorpt_process_details '(Coppens et al., 1965)'
_exptl_crystal_colour yellow
_exptl_crystal_density_diffrn 1.765
_exptl_crystal_density_method 'not measured'
_exptl_crystal_description plate
_exptl_crystal_F_000 840
_exptl_crystal_size_max 0.60
_exptl_crystal_size_mid 0.42
_exptl_crystal_size_min 0.15
_refine_diff_density_max 0.957
_refine_diff_density_min -1.033
_refine_ls_extinction_method none
_refine_ls_goodness_of_fit_ref 0.999
_refine_ls_hydrogen_treatment constr
_refine_ls_matrix_type full
_refine_ls_number_parameters 181
_refine_ls_number_reflns 4784
_refine_ls_number_restraints 0
_refine_ls_restrained_S_all 0.999
_refine_ls_R_factor_all 0.074
_refine_ls_R_factor_gt 0.041
_refine_ls_shift/su_max <0.001
_refine_ls_shift/su_mean 0.000
_refine_ls_structure_factor_coef Fsqd
_refine_ls_weighting_details 'calc w = 1/[\s^2^(Fo^2^)+(0.0599P)^2^] where P = (Fo^2^+2Fc^2^)/3'
_refine_ls_weighting_scheme calc
_refine_ls_wR_factor_obs 0.093
_refine_ls_wR_factor_ref 0.105
_reflns_number_gt 3289
_reflns_number_total 4784
_reflns_observed_criterion I>2\s(I)
_cod_data_source_file jz1353.cif
_cod_data_source_block ph3SeI
_cod_depositor_comments
;
The following automatic conversions were performed:

'_exptl_absorpt_correction_type' value 'Gaussian' changed to
'gaussian' according to
/home/saulius/struct/CIF-dictionaries/cif_core.dic dictionary named
'cif_core.dic' version 2.4.1 from 2010-06-29.

Automatic conversion script
Id: cif_fix_values 1715 2011-07-08 13:25:40Z adriana 
;
_cod_original_sg_symbol_H-M 'P 21/n'
_cod_database_code 2008925

loop_
_symmetry_equiv_pos_as_xyz
'x, y, z'
'-x+1/2, y+1/2, -z+1/2'
'-x, -y, -z'
'x-1/2, -y-1/2, z-1/2'

loop_
_atom_site_label
_atom_site_fract_x
_atom_site_fract_y
_atom_site_fract_z
_atom_site_U_iso_or_equiv
_atom_site_adp_type
_atom_site_calc_flag
_atom_site_refinement_flags
_atom_site_occupancy
_atom_site_disorder_assembly
_atom_site_disorder_group
_atom_site_type_symbol
I1 0.66478(2) 0.62396(3) 0.465249(18) 0.05538(11) Uani d . 1 . . I
Se1 0.45067(3) 0.48705(4) 0.28986(2) 0.03969(10) Uani d . 1 . . Se
C1 0.5295(3) 0.3009(4) 0.2898(2) 0.0400(7) Uani d . 1 . . C
C2 0.5760(3) 0.2550(4) 0.2140(3) 0.0476(8) Uani d . 1 . . C
H2 0.5721 0.3154 0.1602 0.057 Uiso calc R 1 . . H
C3 0.6284(3) 0.1163(5) 0.2209(3) 0.0524(10) Uani d . 1 . . C
H3 0.6595 0.0822 0.1707 0.063 Uiso calc R 1 . . H
C4 0.6350(3) 0.0289(5) 0.3010(3) 0.0531(10) Uani d . 1 . . C
H4 0.6700 -0.0642 0.3043 0.064 Uiso calc R 1 . . H
C5 0.5904(3) 0.0771(5) 0.3762(3) 0.0507(9) Uani d . 1 . . C
H5 0.5961 0.0172 0.4304 0.061 Uiso calc R 1 . . H
C6 0.5369(3) 0.2147(5) 0.3718(3) 0.0464(8) Uani d . 1 . . C
H6 0.5068 0.2484 0.4226 0.056 Uiso calc R 1 . . H
C7 0.3226(3) 0.4163(4) 0.2240(3) 0.0416(8) Uani d . 1 . . C
C8 0.3153(3) 0.3384(5) 0.1395(3) 0.0584(11) Uani d . 1 . . C
H8 0.3730 0.3141 0.1130 0.070 Uiso calc R 1 . . H
C9 0.2198(4) 0.2976(5) 0.0952(3) 0.0630(12) Uani d . 1 . . C
H9 0.2134 0.2428 0.0391 0.076 Uiso calc R 1 . . H
C10 0.1352(3) 0.3367(5) 0.1330(3) 0.0598(11) Uani d . 1 . . C
H10 0.0715 0.3099 0.1019 0.072 Uiso calc R 1 . . H
C11 0.1432(3) 0.4149(6) 0.2160(3) 0.0620(12) Uani d . 1 . . C
H11 0.0849 0.4428 0.2406 0.074 Uiso calc R 1 . . H
C12 0.2387(3) 0.4535(5) 0.2643(3) 0.0523(9) Uani d . 1 . . C
H12 0.2450 0.5031 0.3222 0.063 Uiso calc R 1 . . H
C13 0.4960(3) 0.6059(4) 0.1891(3) 0.0417(8) Uani d . 1 . . C
C14 0.4249(3) 0.6721(5) 0.1209(3) 0.0542(10) Uani d . 1 . . C
H14 0.3561 0.6525 0.1194 0.065 Uiso calc R 1 . . H
C15 0.4591(4) 0.7684(5) 0.0549(3) 0.0615(11) Uani d . 1 . . C
H15 0.4128 0.8129 0.0080 0.074 Uiso calc R 1 . . H
C16 0.5606(4) 0.7983(5) 0.0584(3) 0.0606(11) Uani d . 1 . . C
H16 0.5827 0.8639 0.0143 0.073 Uiso calc R 1 . . H
C17 0.6302(3) 0.7316(5) 0.1270(3) 0.0562(10) Uani d . 1 . . C
H17 0.6990 0.7516 0.1285 0.067 Uiso calc R 1 . . H
C18 0.5985(3) 0.6356(4) 0.1934(3) 0.0484(9) Uani d . 1 . . C
H18 0.6451 0.5915 0.2402 0.058 Uiso calc R 1 . . H

loop_
_atom_site_aniso_label
_atom_site_aniso_U_11
_atom_site_aniso_U_22
_atom_site_aniso_U_33
_atom_site_aniso_U_12
_atom_site_aniso_U_13
_atom_site_aniso_U_23
I1 0.04861(16) 0.0721(2) 0.04387(15) 0.00039(12) 0.00135(11) 0.00433(12)
Se1 0.03423(18) 0.0479(2) 0.03500(18) 0.00444(14) -0.00178(13) -0.00483(14)
C1 0.0359(17) 0.0444(18) 0.0368(17) 0.0022(14) -0.0045(14) -0.0035(14)
C2 0.048(2) 0.053(2) 0.0402(18) 0.0052(17) 0.0015(16) -0.0013(16)
C3 0.048(2) 0.055(2) 0.055(2) 0.0060(18) 0.0083(18) -0.0105(19)
C4 0.043(2) 0.045(2) 0.068(3) 0.0055(16) -0.0056(19) -0.0047(19)
C5 0.047(2) 0.052(2) 0.049(2) -0.0008(17) -0.0064(17) 0.0054(18)
C6 0.0421(19) 0.059(2) 0.0365(18) 0.0001(17) 0.0017(15) -0.0004(16)
C7 0.0354(17) 0.0463(19) 0.0404(19) 0.0002(14) -0.0040(14) -0.0019(15)
C8 0.048(2) 0.070(3) 0.053(2) 0.005(2) -0.0060(19) -0.015(2)
C9 0.063(3) 0.060(3) 0.059(3) -0.002(2) -0.015(2) -0.012(2)
C10 0.049(2) 0.061(2) 0.063(3) -0.015(2) -0.016(2) 0.013(2)
C11 0.038(2) 0.085(3) 0.061(3) 0.000(2) 0.0027(19) 0.018(2)
C12 0.043(2) 0.069(3) 0.042(2) 0.0007(19) -0.0023(16) -0.0012(19)
C13 0.0426(19) 0.0441(19) 0.0372(18) 0.0054(15) 0.0017(15) -0.0020(14)
C14 0.049(2) 0.061(2) 0.050(2) 0.0101(19) -0.0028(18) 0.0035(19)
C15 0.072(3) 0.063(3) 0.047(2) 0.019(2) -0.002(2) 0.006(2)
C16 0.083(3) 0.049(2) 0.051(2) 0.007(2) 0.017(2) 0.0068(18)
C17 0.054(2) 0.061(2) 0.054(2) 0.000(2) 0.0083(19) 0.000(2)
C18 0.043(2) 0.056(2) 0.044(2) 0.0067(17) -0.0003(16) 0.0043(17)

loop_
_atom_type_symbol
_atom_type_description
_atom_type_scat_dispersion_real
_atom_type_scat_dispersion_imag
_atom_type_scat_source
C C 0.0033 0.0016 'International Tables Vol C Tables 4.2.6.8 and 6.1.1.4'
H H 0.0000 0.0000 'International Tables Vol C Tables 4.2.6.8 and 6.1.1.4'
Se Se -0.0929 2.2259 'International Tables Vol C Tables 4.2.6.8 and 6.1.1.4'
I I -0.4742 1.8119 'International Tables Vol C Tables 4.2.6.8 and 6.1.1.4'

loop_
_geom_angle_atom_site_label_1
_geom_angle_atom_site_label_2
_geom_angle_atom_site_label_3
_geom_angle_site_symmetry_3
_geom_angle
_geom_angle_publ_flag
C1 Se1 C7 . 100.21(15) y
C1 Se1 C13 . 102.51(15) y
C7 Se1 C13 . 98.62(16) y
C1 Se1 I1 . 84.40(10) y
C1 Se1 I1 3_666 94.26(12) y
C7 Se1 I1 . 166.53(11) y
C7 Se1 I1 3_666 86.20(10) y
C13 Se1 I1 . 92.66(11) y
C13 Se1 I1 3_666 161.36(11) y
I1 Se1 I1 3_666 80.81(8) y
C2 C1 C6 . 121.8(3) ?
C2 C1 Se1 . 123.1(3) ?
C6 C1 Se1 . 115.1(3) ?
C1 C2 C3 . 118.0(4) ?
C4 C3 C2 . 120.7(4) ?
C3 C4 C5 . 120.8(4) ?
C4 C5 C6 . 120.2(4) ?
C5 C6 C1 . 118.5(4) ?
C12 C7 C8 . 121.9(4) ?
C12 C7 Se1 . 115.8(3) ?
C8 C7 Se1 . 122.3(3) ?
C7 C8 C9 . 118.3(4) ?
C10 C9 C8 . 120.8(4) ?
C9 C10 C11 . 120.5(4) ?
C10 C11 C12 . 120.3(4) ?
C7 C12 C11 . 118.2(4) ?
C18 C13 C14 . 121.7(4) ?
C18 C13 Se1 . 118.4(3) ?
C14 C13 Se1 . 119.6(3) ?
C13 C14 C15 . 118.3(4) ?
C16 C15 C14 . 120.5(4) ?
C15 C16 C17 . 120.3(4) ?
C18 C17 C16 . 120.5(4) ?
C17 C18 C13 . 118.7(4) ?

loop_
_geom_bond_atom_site_label_1
_geom_bond_atom_site_label_2
_geom_bond_site_symmetry_2
_geom_bond_distance
_geom_bond_publ_flag
Se1 C1 . 1.926(4) y
Se1 C7 . 1.929(4) y
Se1 C13 . 1.944(4) y
Se1 I1 . 3.7220(10) y
Se1 I1 3_666 4.1530(10) y
C1 C2 . 1.388(5) ?
C1 C6 . 1.388(5) ?
C2 C3 . 1.388(5) ?
C3 C4 . 1.371(6) ?
C4 C5 . 1.372(6) ?
C5 C6 . 1.387(6) ?
C7 C12 . 1.370(6) ?
C7 C8 . 1.382(5) ?
C8 C9 . 1.385(6) ?
C9 C10 . 1.363(7) ?
C10 C11 . 1.364(7) ?
C11 C12 . 1.401(6) ?
C13 C18 . 1.383(6) ?
C13 C14 . 1.387(5) ?
C14 C15 . 1.389(6) ?
C15 C16 . 1.371(7) ?
C16 C17 . 1.382(7) ?
C17 C18 . 1.378(6) ?

loop_
_geom_torsion_atom_site_label_1
_geom_torsion_atom_site_label_2
_geom_torsion_atom_site_label_3
_geom_torsion_atom_site_label_4
_geom_torsion
C7 Se1 C1 C2 82.3(3)
C13 Se1 C1 C2 -19.0(3)
C7 Se1 C1 C6 -97.8(3)
C13 Se1 C1 C6 160.9(3)
C6 C1 C2 C3 2.0(6)
Se1 C1 C2 C3 -178.2(3)
C1 C2 C3 C4 -0.9(6)
C2 C3 C4 C5 -0.5(6)
C3 C4 C5 C6 0.8(6)
C4 C5 C6 C1 0.3(6)
C2 C1 C6 C5 -1.7(6)
Se1 C1 C6 C5 178.4(3)
C1 Se1 C7 C12 132.5(3)
C13 Se1 C7 C12 -123.0(3)
C1 Se1 C7 C8 -50.0(4)
C13 Se1 C7 C8 54.4(4)
C12 C7 C8 C9 -0.1(7)
Se1 C7 C8 C9 -177.3(3)
C7 C8 C9 C10 1.6(7)
C8 C9 C10 C11 -1.0(7)
C9 C10 C11 C12 -1.2(7)
C8 C7 C12 C11 -2.0(6)
Se1 C7 C12 C11 175.4(3)
C10 C11 C12 C7 2.7(7)
C1 Se1 C13 C18 -55.8(3)
C7 Se1 C13 C18 -158.4(3)
C1 Se1 C13 C14 131.0(3)
C7 Se1 C13 C14 28.5(3)
C18 C13 C14 C15 1.0(6)
Se1 C13 C14 C15 174.0(3)
C13 C14 C15 C16 -0.9(7)
C14 C15 C16 C17 0.7(7)
C15 C16 C17 C18 -0.7(7)
C16 C17 C18 C13 0.8(6)
C14 C13 C18 C17 -1.0(6)
Se1 C13 C18 C17 -174.0(3)
